data_4513021
loop_
_publ_author_name
'Goura, Joydeb'
'Walsh, James P. S.'
'Tuna, Floriana'
'Halder, Ritesh'
'Maji, Tapas Kumar'
'Chandrasekhar, Vadapalli'

_publ_section_title
;
 P--C Bond Cleavage-Assisted Lanthanide Phosphate Coordination Polymers
;
_journal_issue 6
_journal_name_full 'Crystal Growth &amp; Design'
_journal_page_first 2555
_journal_paper_doi 10.1021/cg5017005
_journal_volume 15
_journal_year 2015
_chemical_formula_moiety 'Eu4 H16 O44 P9'
_chemical_formula_sum 'Eu4 H16 O44 P9'
_chemical_formula_weight 1606.74
_chemical_name_systematic
; 
 ? 
;
_space_group_IT_number 15
_symmetry_cell_setting monoclinic
_symmetry_space_group_name_Hall '-C 2yc'
_symmetry_space_group_name_H-M 'C 1 2/c 1'
_atom_sites_solution_hydrogens geom
_atom_sites_solution_primary direct
_atom_sites_solution_secondary difmap
_audit_creation_method SHELXL-97
_cell_angle_alpha 90.000(5)
_cell_angle_beta 95.240(5)
_cell_angle_gamma 90.000(5)
_cell_formula_units_Z 4
_cell_length_a 9.040(5)
_cell_length_b 18.306(5)
_cell_length_c 21.435(5)
_cell_measurement_reflns_used 5606
_cell_measurement_temperature 100(2)
_cell_measurement_theta_max 28.31
_cell_measurement_theta_min 2.52
_cell_volume 3532(2)
_computing_cell_refinement 'Bruker SMART'
_computing_data_collection 'Bruker SMART'
_computing_data_reduction 'Bruker SAINT'
_computing_molecular_graphics 'Bruker SHELXTL'
_computing_publication_material 'Bruker SHELXTL'
_computing_structure_refinement 'SHELXL-97 (Sheldrick, 1997)'
_computing_structure_solution 'SHELXS-97 (Sheldrick, 1990)'
_diffrn_ambient_temperature 100(2)
_diffrn_measured_fraction_theta_full 0.966
_diffrn_measured_fraction_theta_max 0.966
_diffrn_measurement_device_type 'CCD area detector'
_diffrn_measurement_method 'phi and omega scans'
_diffrn_radiation_monochromator graphite
_diffrn_radiation_source 'fine-focus sealed tube'
_diffrn_radiation_type MoK\a
_diffrn_radiation_wavelength 0.71069
_diffrn_reflns_av_R_equivalents 0.0323
_diffrn_reflns_av_sigmaI/netI 0.0328
_diffrn_reflns_limit_h_max 10
_diffrn_reflns_limit_h_min -10
_diffrn_reflns_limit_k_max 21
_diffrn_reflns_limit_k_min -22
_diffrn_reflns_limit_l_max 16
_diffrn_reflns_limit_l_min -25
_diffrn_reflns_number 9043
_diffrn_reflns_theta_full 25.50
_diffrn_reflns_theta_max 25.50
_diffrn_reflns_theta_min 1.91
_exptl_absorpt_coefficient_mu 7.557
_exptl_absorpt_correction_T_max 1.00
_exptl_absorpt_correction_T_min 0.731896
_exptl_absorpt_correction_type empirical
_exptl_absorpt_process_details SADABS
_exptl_crystal_colour colorless
_exptl_crystal_density_diffrn 3.022
_exptl_crystal_density_method 'not measured'
_exptl_crystal_description block
_exptl_crystal_F_000 3020
_exptl_crystal_size_max 0.12
_exptl_crystal_size_mid 0.11
_exptl_crystal_size_min 0.09
_refine_diff_density_max 1.431
_refine_diff_density_min -1.893
_refine_diff_density_rms 0.178
_refine_ls_extinction_method none
_refine_ls_goodness_of_fit_ref 1.094
_refine_ls_hydrogen_treatment mixed
_refine_ls_matrix_type full
_refine_ls_number_parameters 274
_refine_ls_number_reflns 3182
_refine_ls_number_restraints 1
_refine_ls_restrained_S_all 2.207
_refine_ls_R_factor_all 0.0281
_refine_ls_R_factor_gt 0.0257
_refine_ls_shift/su_max 0.004
_refine_ls_shift/su_mean 0.000
_refine_ls_structure_factor_coef Fsqd
_refine_ls_weighting_details 'calc w=1/[\s^2^(Fo^2^)+(0.0295P)^2^+7.0896P] where P=(Fo^2^+2Fc^2^)/3'
_refine_ls_weighting_scheme calc
_refine_ls_wR_factor_gt 0.0588
_refine_ls_wR_factor_ref 0.0601
_reflns_number_gt 2974
_reflns_number_total 3182
_reflns_threshold_expression >2sigma(I)
_cod_data_source_file cg5017005_si_003.cif
_cod_data_source_block Complex_1
_cod_depositor_comments
;
The following automatic conversions were performed:

'_symmetry_cell_setting' value 'Monoclinic' changed to 'monoclinic'
according to
/usr/data/users/saulius/crontab/automatic-downloads/rss-feeds/ACS/lib/dictionaries/cif_core.dic
dictionary named 'cif_core.dic' version 2.4.2 from 2011-04-26.

Automatic conversion script
Id: cif_fix_values 3271 2015-04-21 07:52:19Z andrius 

 Adding full bibliography for 4513021--4513023.cif.
;
_cod_original_sg_symbol_H-M C2/c
_cod_database_code 4513021

loop_
_symmetry_equiv_pos_as_xyz
'x, y, z'
'-x, y, -z+1/2'
'x+1/2, y+1/2, z'
'-x+1/2, y+1/2, -z+1/2'
'-x, -y, -z'
'x, -y, z-1/2'
'-x+1/2, -y+1/2, -z'
'x+1/2, -y+1/2, z-1/2'

loop_
_atom_site_label
_atom_site_type_symbol
_atom_site_fract_x
_atom_site_fract_y
_atom_site_fract_z
_atom_site_U_iso_or_equiv
_atom_site_adp_type
_atom_site_occupancy
_atom_site_symmetry_multiplicity
_atom_site_calc_flag
_atom_site_refinement_flags
Eu1 Eu 0.31309(5) 0.68910(2) 0.12119(2) 0.00653(17) Uani 1 1 d .
Eu2 Eu -0.17508(5) 0.88752(2) 0.06713(2) 0.00688(17) Uani 1 1 d D
P4 P -0.0073(3) 0.72152(12) -0.00034(11) 0.0032(5) Uani 1 1 d .
P1 P 0.5193(2) 0.56551(12) 0.07231(11) 0.0043(5) Uani 1 1 d .
P5 P 0.1368(3) 0.50795(12) 0.12793(11) 0.0048(5) Uani 1 1 d .
P3 P 0.1388(3) 0.81714(12) 0.17471(11) 0.0041(5) Uani 1 1 d .
P2 P 0.5000 0.69321(17) 0.2500 0.0043(7) Uani 1 2 d S
O22 O 0.4790(7) 0.7538(3) 0.0639(3) 0.0099(14) Uani 1 1 d .
O8 O 0.2631(8) 0.8199(3) 0.1335(3) 0.0107(14) Uani 1 1 d .
O7 O 0.0997(7) 0.7381(3) 0.1766(3) 0.0113(14) Uani 1 1 d .
O1 O 0.3949(7) 0.6061(4) 0.0389(3) 0.0114(14) Uani 1 1 d .
O6 O 0.5102(7) 0.7394(4) 0.1937(3) 0.0111(14) Uani 1 1 d .
O2 O 0.5318(7) 0.5936(4) 0.1369(3) 0.0106(14) Uani 1 1 d .
O19 O 0.1751(8) 0.5855(4) 0.1342(3) 0.0137(15) Uani 1 1 d .
O12 O -0.1057(7) 0.6571(4) -0.0072(3) 0.0103(14) Uani 1 1 d .
O15 O -0.2496(7) 0.9611(4) 0.1614(3) 0.0141(15) Uani 1 1 d .
O16 O -0.3660(7) 0.9844(4) 0.0611(3) 0.0106(14) Uani 1 1 d .
O13 O -0.0792(8) 0.7797(4) 0.0330(3) 0.0126(15) Uani 1 1 d .
O20 O -0.0090(8) 0.4974(4) 0.1517(3) 0.0140(15) Uani 1 1 d .
O21 O 0.3267(8) 0.9319(4) 0.0493(4) 0.0209(17) Uani 1 1 d G
H21A H 0.4117 0.9307 0.0353 0.031 Uiso 1 1 d G
H21B H 0.3134 0.9735 0.0655 0.031 Uiso 1 1 d G
O4 O 0.4912(7) 0.4864(3) 0.0707(3) 0.0114(14) Uani 1 1 d .
O9 O 0.1905(7) 0.8444(4) 0.2373(3) 0.0121(14) Uani 1 1 d .
O3 O 0.6594(7) 0.5794(3) 0.0430(3) 0.0082(13) Uani 1 1 d .
O14 O -0.2623(8) 0.8056(4) 0.1379(3) 0.0156(16) Uani 1 1 d D
H2B H -0.2573 0.8248 0.1744 0.023 Uiso 1 1 d R
H2A H -0.3529 0.7948 0.1264 0.023 Uiso 1 1 d R
O5 O 0.3645(7) 0.6492(4) 0.2360(3) 0.0091(14) Uani 1 1 d .
O18 O 0.5000 0.8950(7) 0.2500 0.025(3) Uani 1 2 d S
O10 O 0.0144(7) 0.8620(4) 0.1484(3) 0.0113(14) Uani 1 1 d .
O17 O 0.0000 0.9893(7) 0.2500 0.030(3) Uani 1 2 d S
O11 O 0.1327(7) 0.7006(4) 0.0346(3) 0.0109(14) Uani 1 1 d .
O1A O 0.8479(11) 0.6443(5) 0.1594(5) 0.037(2) Uani 1 1 d G
H1AA H 0.8852 0.6016 0.1601 0.055 Uiso 1 1 d G
H1AB H 0.8077 0.6535 0.1228 0.055 Uiso 1 1 d G
H17 H 0.035(18) 1.024(9) 0.223(7) 0.07(5) Uiso 1 1 d .
H18 H 0.576(13) 0.859(7) 0.256(6) 0.02(3) Uiso 1 1 d .

loop_
_atom_site_aniso_label
_atom_site_aniso_U_11
_atom_site_aniso_U_22
_atom_site_aniso_U_33
_atom_site_aniso_U_23
_atom_site_aniso_U_13
_atom_site_aniso_U_12
Eu1 0.0066(3) 0.0074(3) 0.0054(3) -0.00014(17) -0.00042(18) -0.00038(17)
Eu2 0.0070(3) 0.0073(3) 0.0061(3) -0.00010(17) -0.00035(18) -0.00014(17)
P4 0.0039(11) 0.0039(11) 0.0018(11) -0.0003(9) 0.0001(9) 0.0000(8)
P1 0.0033(11) 0.0057(11) 0.0040(11) -0.0007(9) 0.0004(9) -0.0012(8)
P5 0.0050(12) 0.0051(11) 0.0042(11) 0.0010(9) 0.0001(9) -0.0005(9)
P3 0.0039(11) 0.0046(11) 0.0037(11) -0.0002(9) -0.0008(9) -0.0005(8)
P2 0.0044(16) 0.0066(16) 0.0017(16) 0.000 -0.0009(12) 0.000
O22 0.012(4) 0.011(3) 0.006(3) 0.003(3) -0.003(3) -0.002(3)
O8 0.012(4) 0.008(3) 0.013(4) 0.000(3) 0.005(3) 0.000(3)
O7 0.012(4) 0.008(3) 0.014(4) -0.001(3) 0.002(3) -0.003(3)
O1 0.009(3) 0.010(3) 0.014(4) 0.003(3) -0.001(3) 0.001(3)
O6 0.012(4) 0.012(3) 0.008(4) 0.003(3) -0.001(3) -0.002(3)
O2 0.011(4) 0.015(4) 0.005(3) -0.003(3) 0.000(3) 0.000(3)
O19 0.014(4) 0.010(3) 0.017(4) -0.002(3) 0.004(3) 0.000(3)
O12 0.011(4) 0.011(3) 0.008(3) 0.000(3) -0.001(3) -0.005(3)
O15 0.014(4) 0.015(4) 0.013(4) 0.001(3) -0.001(3) 0.003(3)
O16 0.012(4) 0.012(3) 0.008(3) -0.001(3) -0.002(3) -0.001(3)
O13 0.016(4) 0.010(3) 0.012(4) 0.000(3) 0.002(3) 0.005(3)
O20 0.013(4) 0.013(3) 0.015(4) 0.000(3) 0.002(3) 0.001(3)
O21 0.017(4) 0.022(4) 0.024(4) 0.000(3) 0.003(3) 0.000(3)
O4 0.013(4) 0.010(3) 0.011(4) -0.001(3) -0.001(3) -0.003(3)
O9 0.012(4) 0.016(4) 0.008(3) -0.001(3) -0.003(3) 0.002(3)
O3 0.011(3) 0.008(3) 0.005(3) 0.001(3) 0.001(3) 0.001(3)
O14 0.013(4) 0.025(4) 0.009(4) -0.004(3) 0.002(3) -0.007(3)
O5 0.009(3) 0.012(3) 0.006(3) -0.001(3) 0.000(3) -0.002(3)
O18 0.017(6) 0.029(7) 0.029(7) 0.000 0.002(5) 0.000
O10 0.007(3) 0.014(3) 0.012(4) -0.001(3) -0.001(3) 0.000(3)
O17 0.033(7) 0.029(7) 0.027(7) 0.000 0.001(6) 0.000
O11 0.009(3) 0.013(3) 0.011(4) -0.001(3) -0.001(3) 0.001(3)
O1A 0.030(5) 0.029(5) 0.050(6) -0.001(4) -0.004(5) 0.001(4)

loop_
_atom_type_symbol
_atom_type_description
_atom_type_scat_dispersion_real
_atom_type_scat_dispersion_imag
_atom_type_scat_source
H H 0.0000 0.0000 'International Tables Vol C Tables 4.2.6.8 and 6.1.1.4'
O O 0.0106 0.0060 'International Tables Vol C Tables 4.2.6.8 and 6.1.1.4'
P P 0.1023 0.0942 'International Tables Vol C Tables 4.2.6.8 and 6.1.1.4'
Eu Eu -0.1578 3.6682 'International Tables Vol C Tables 4.2.6.8 and 6.1.1.4'

loop_
_geom_angle_atom_site_label_1
_geom_angle_atom_site_label_2
_geom_angle_atom_site_label_3
_geom_angle
_geom_angle_site_symmetry_1
_geom_angle_site_symmetry_3
O19 Eu1 O22 149.3(2) . .
O19 Eu1 O11 80.0(2) . .
O22 Eu1 O11 88.4(2) . .
O19 Eu1 O6 127.4(2) . .
O22 Eu1 O6 71.2(2) . .
O11 Eu1 O6 151.5(2) . .
O19 Eu1 O8 133.1(2) . .
O22 Eu1 O8 72.3(2) . .
O11 Eu1 O8 82.9(2) . .
O6 Eu1 O8 72.2(2) . .
O19 Eu1 O1 77.4(2) . .
O22 Eu1 O1 72.0(2) . .
O11 Eu1 O1 74.1(2) . .
O6 Eu1 O1 115.8(2) . .
O8 Eu1 O1 137.8(2) . .
O19 Eu1 O7 77.9(2) . .
O22 Eu1 O7 128.4(2) . .
O11 Eu1 O7 80.5(2) . .
O6 Eu1 O7 96.4(2) . .
O8 Eu1 O7 56.3(2) . .
O1 Eu1 O7 147.2(2) . .
O19 Eu1 O5 72.7(2) . .
O22 Eu1 O5 125.3(2) . .
O11 Eu1 O5 146.0(2) . .
O6 Eu1 O5 55.8(2) . .
O8 Eu1 O5 101.1(2) . .
O1 Eu1 O5 117.8(2) . .
O7 Eu1 O5 74.3(2) . .
O19 Eu1 O2 81.2(2) . .
O22 Eu1 O2 83.9(2) . .
O11 Eu1 O2 127.9(2) . .
O6 Eu1 O2 70.9(2) . .
O8 Eu1 O2 140.9(2) . .
O1 Eu1 O2 54.5(2) . .
O7 Eu1 O2 140.6(2) . .
O5 Eu1 O2 67.7(2) . .
O19 Eu1 P3 106.18(17) . .
O22 Eu1 P3 100.54(17) . .
O11 Eu1 P3 83.44(17) . .
O6 Eu1 P3 81.09(17) . .
O8 Eu1 P3 28.21(16) . .
O1 Eu1 P3 156.40(16) . .
O7 Eu1 P3 28.40(15) . .
O5 Eu1 P3 85.07(15) . .
O2 Eu1 P3 148.62(15) . .
O19 Eu1 P2 99.73(19) . .
O22 Eu1 P2 97.57(17) . .
O11 Eu1 P2 167.46(16) . .
O6 Eu1 P2 27.85(16) . .
O8 Eu1 P2 88.36(18) . .
O1 Eu1 P2 118.17(16) . .
O7 Eu1 P2 87.14(16) . .
O5 Eu1 P2 28.15(15) . .
O2 Eu1 P2 63.99(15) . .
P3 Eu1 P2 84.63(7) . .
O19 Eu1 P1 78.08(17) . .
O22 Eu1 P1 76.33(17) . .
O11 Eu1 P1 100.85(17) . .
O6 Eu1 P1 93.60(17) . .
O8 Eu1 P1 148.33(16) . .
O1 Eu1 P1 27.00(16) . .
O7 Eu1 P1 155.26(15) . .
O5 Eu1 P1 93.06(15) . .
O2 Eu1 P1 27.46(15) . .
P3 Eu1 P1 174.53(6) . .
P2 Eu1 P1 91.30(6) . .
O13 Eu2 O14 79.2(2) . .
O13 Eu2 O4 114.4(2) . 3_455
O14 Eu2 O4 137.0(2) . 3_455
O13 Eu2 O10 78.3(2) . .
O14 Eu2 O10 70.1(2) . .
O4 Eu2 O10 73.2(2) 3_455 .
O13 Eu2 O12 81.7(2) . 7_465
O14 Eu2 O12 79.4(2) . 7_465
O4 Eu2 O12 140.6(2) 3_455 7_465
O10 Eu2 O12 146.0(2) . 7_465
O13 Eu2 O3 81.4(2) . 7_565
O14 Eu2 O3 147.2(2) . 7_565
O4 Eu2 O3 75.4(2) 3_455 7_565
O10 Eu2 O3 130.8(2) . 7_565
O12 Eu2 O3 71.8(2) 7_465 7_565
O13 Eu2 O16 151.7(2) . .
O14 Eu2 O16 102.8(2) . .
O4 Eu2 O16 83.7(2) 3_455 .
O10 Eu2 O16 129.3(2) . .
O12 Eu2 O16 71.2(2) 7_465 .
O3 Eu2 O16 82.7(2) 7_565 .
O13 Eu2 O15 146.4(2) . .
O14 Eu2 O15 72.3(2) . .
O4 Eu2 O15 77.5(2) 3_455 .
O10 Eu2 O15 75.5(2) . .
O12 Eu2 O15 109.6(2) 7_465 .
O3 Eu2 O15 132.0(2) 7_565 .
O16 Eu2 O15 55.4(2) . .
O13 Eu2 P5 165.47(17) . 3_455
O14 Eu2 P5 87.33(18) . 3_455
O4 Eu2 P5 79.35(17) 3_455 3_455
O10 Eu2 P5 102.44(16) . 3_455
O12 Eu2 P5 90.52(17) 7_465 3_455
O3 Eu2 P5 107.88(15) 7_565 3_455
O16 Eu2 P5 27.76(16) . 3_455
O15 Eu2 P5 27.67(16) . 3_455
O13 Eu2 P1 75.46(17) . 7_565
O14 Eu2 P1 153.80(18) . 7_565
O4 Eu2 P1 62.31(16) 3_455 7_565
O10 Eu2 P1 110.64(16) . 7_565
O12 Eu2 P1 90.21(16) 7_465 7_565
O3 Eu2 P1 20.19(15) 7_565 7_565
O16 Eu2 P1 96.42(15) . 7_565
O15 Eu2 P1 133.84(16) . 7_565
P5 Eu2 P1 117.02(6) 3_455 7_565
O11 P4 O13 110.0(4) . .
O11 P4 O12 109.1(4) . .
O13 P4 O12 109.8(4) . .
O11 P4 O22 109.7(4) . 7_565
O13 P4 O22 110.4(4) . 7_565
O12 P4 O22 107.8(4) . 7_565
O4 P1 O2 111.4(4) . .
O4 P1 O1 111.2(4) . .
O2 P1 O1 105.7(4) . .
O4 P1 O3 108.1(4) . .
O2 P1 O3 110.0(4) . .
O1 P1 O3 110.4(4) . .
O4 P1 Eu1 127.3(3) . .
O2 P1 Eu1 55.7(3) . .
O1 P1 Eu1 50.0(3) . .
O3 P1 Eu1 124.6(3) . .
O4 P1 Eu2 107.5(3) . 7_565
O2 P1 Eu2 135.2(3) . 7_565
O1 P1 Eu2 79.1(3) . 7_565
O3 P1 Eu2 34.7(3) . 7_565
Eu1 P1 Eu2 113.50(7) . 7_565
O19 P5 O20 107.9(4) . .
O19 P5 O15 111.7(4) . 3_545
O20 P5 O15 111.3(4) . 3_545
O19 P5 O16 110.6(4) . 3_545
O20 P5 O16 111.0(4) . 3_545
O15 P5 O16 104.4(4) 3_545 3_545
O19 P5 Eu2 125.9(3) . 3_545
O20 P5 Eu2 126.1(3) . 3_545
O15 P5 Eu2 54.1(3) 3_545 3_545
O16 P5 Eu2 50.3(3) 3_545 3_545
O10 P3 O9 109.4(4) . .
O10 P3 O7 112.3(4) . .
O9 P3 O7 111.2(4) . .
O10 P3 O8 110.3(4) . .
O9 P3 O8 109.6(4) . .
O7 P3 O8 104.0(4) . .
O10 P3 Eu1 132.8(3) . .
O9 P3 Eu1 117.7(3) . .
O7 P3 Eu1 53.6(3) . .
O8 P3 Eu1 51.0(2) . .
O5 P2 O5 113.7(6) . 2_655
O5 P2 O6 111.4(4) . 2_655
O5 P2 O6 104.9(4) 2_655 2_655
O5 P2 O6 104.9(4) . .
O5 P2 O6 111.4(4) 2_655 .
O6 P2 O6 110.5(6) 2_655 .
O5 P2 Eu1 55.3(2) . .
O5 P2 Eu1 122.9(3) 2_655 .
O6 P2 Eu1 131.9(3) 2_655 .
O6 P2 Eu1 50.2(3) . .
O5 P2 Eu1 122.9(3) . 2_655
O5 P2 Eu1 55.3(2) 2_655 2_655
O6 P2 Eu1 50.2(3) 2_655 2_655
O6 P2 Eu1 131.9(3) . 2_655
Eu1 P2 Eu1 177.22(12) . 2_655
P4 O22 Eu1 144.1(4) 7_565 .
P3 O8 Eu1 100.7(3) . .
P3 O7 Eu1 98.0(3) . .
P1 O1 Eu1 103.0(4) . .
P2 O6 Eu1 102.0(3) . .
P1 O2 Eu1 96.8(3) . .
P5 O19 Eu1 156.1(4) . .
P4 O12 Eu2 141.7(4) . 7_465
P5 O15 Eu2 98.2(3) 3_455 .
P5 O16 Eu2 101.9(3) 3_455 .
P4 O13 Eu2 166.8(4) . .
P1 O4 Eu2 150.2(4) . 3_545
P1 O3 Eu2 125.1(4) . 7_565
P2 O5 Eu1 96.6(3) . .
P3 O10 Eu2 150.5(4) . .
P4 O11 Eu1 158.1(4) . .

loop_
_geom_bond_atom_site_label_1
_geom_bond_atom_site_label_2
_geom_bond_distance
_geom_bond_site_symmetry_2
Eu1 O19 2.301(7) .
Eu1 O22 2.345(6) .
Eu1 O11 2.365(7) .
Eu1 O6 2.436(7) .
Eu1 O8 2.456(6) .
Eu1 O1 2.492(7) .
Eu1 O7 2.521(7) .
Eu1 O5 2.568(6) .
Eu1 O2 2.638(7) .
Eu1 P3 3.102(2) .
Eu1 P2 3.1035(8) .
Eu1 P1 3.170(2) .
Eu2 O13 2.302(6) .
Eu2 O14 2.321(7) .
Eu2 O4 2.349(6) 3_455
Eu2 O10 2.375(7) .
Eu2 O12 2.404(7) 7_465
Eu2 O3 2.453(6) 7_565
Eu2 O16 2.470(7) .
Eu2 O15 2.569(7) .
Eu2 P5 3.140(2) 3_455
Eu2 P1 3.525(2) 7_565
P4 O11 1.462(7) .
P4 O13 1.467(7) .
P4 O12 1.477(7) .
P4 O22 1.479(7) 7_565
P1 O4 1.471(7) .
P1 O2 1.472(7) .
P1 O1 1.477(7) .
P1 O3 1.487(7) .
P1 Eu2 3.525(2) 7_565
P5 O19 1.465(7) .
P5 O20 1.468(7) .
P5 O15 1.473(7) 3_545
P5 O16 1.494(7) 3_545
P5 Eu2 3.140(2) 3_545
P3 O10 1.463(7) .
P3 O9 1.467(7) .
P3 O7 1.490(7) .
P3 O8 1.492(7) .
P2 O5 1.474(7) .
P2 O5 1.474(7) 2_655
P2 O6 1.482(7) 2_655
P2 O6 1.482(7) .
P2 Eu1 3.1035(8) 2_655
O22 P4 1.479(7) 7_565
O12 Eu2 2.404(7) 7_465
O15 P5 1.473(7) 3_455
O16 P5 1.494(7) 3_455
O4 Eu2 2.349(6) 3_545
O3 Eu2 2.453(6) 7_565
